data_1528291
loop_
_publ_author_name
'Ahrens, M.'
'Scholz, G.'
'Kemnitz, E.'

_publ_section_title
;
 Synthesis and crystal structure of Rb K Li Al F6 - the first
 Al-elpasolite with three different alkali metals
;
_journal_name_full 'Zeitschrift fuer Anorganische und Allgemeine Chemie'
_journal_page_first 2978
_journal_page_last 2981
_journal_volume 634
_journal_year 2008
_chemical_formula_sum 'Al F6 K1.04 Li Rb0.96'
_chemical_name_systematic '(Rb0.96 K1.04) Li Al F6'
_space_group_IT_number 166
_symmetry_space_group_name_Hall '-R 3 2"'
_symmetry_space_group_name_H-M 'R -3 m :H'
_cell_angle_alpha 90
_cell_angle_beta 90
_cell_angle_gamma 120
_cell_formula_units_Z 6
_cell_length_a 5.71942
_cell_length_b 5.71942
_cell_length_c 27.8655
_cell_volume 789.408
_citation_journal_id_ASTM ZAACAB
_cod_data_source_file Ahrens_ZAACAB_2008_1640.cif
_cod_data_source_block Al1F6K1.04Li1Rb0.96
_cod_original_cell_volume 789.4078
_cod_original_formula_sum 'Al1 F6 K1.04 Li1 Rb0.96'
_cod_database_code 1528291

loop_
_symmetry_equiv_pos_as_xyz
x,y,z
-y,x-y,z
-x+y,-x,z
y,x,-z
-x,-x+y,-z
x-y,-y,-z
-x,-y,-z
y,-x+y,-z
x-y,x,-z
-y,-x,z
x,x-y,z
-x+y,y,z
x+2/3,y+1/3,z+1/3
-y+2/3,x-y+1/3,z+1/3
-x+y+2/3,-x+1/3,z+1/3
y+2/3,x+1/3,-z+1/3
-x+2/3,-x+y+1/3,-z+1/3
x-y+2/3,-y+1/3,-z+1/3
-x+2/3,-y+1/3,-z+1/3
y+2/3,-x+y+1/3,-z+1/3
x-y+2/3,x+1/3,-z+1/3
-y+2/3,-x+1/3,z+1/3
x+2/3,x-y+1/3,z+1/3
-x+y+2/3,y+1/3,z+1/3
x+1/3,y+2/3,z+2/3
-y+1/3,x-y+2/3,z+2/3
-x+y+1/3,-x+2/3,z+2/3
y+1/3,x+2/3,-z+2/3
-x+1/3,-x+y+2/3,-z+2/3
x-y+1/3,-y+2/3,-z+2/3
-x+1/3,-y+2/3,-z+2/3
y+1/3,-x+y+2/3,-z+2/3
x-y+1/3,x+2/3,-z+2/3
-y+1/3,-x+2/3,z+2/3
x+1/3,x-y+2/3,z+2/3
-x+y+1/3,y+2/3,z+2/3

loop_
_atom_site_label
_atom_site_type_symbol
_atom_site_fract_x
_atom_site_fract_y
_atom_site_fract_z
_atom_site_occupancy
_atom_site_U_iso_or_equiv
Li1 Li+1 0 0 0.4034 1 0.0
Rb2 Rb+1 0 0 0.2816 0.582 0.0
K1 K+1 0 0 0.12746 0.624 0.0
Al1 Al+3 0 0 0 1 0.0
F1 F-1 0.1444 -0.1444 0.46065 1 0.0
Al2 Al+3 0 0 0.5 1 0.0
K2 K+1 0 0 0.2816 0.42 0.0
Rb1 Rb+1 0 0 0.12746 0.378 0.0
F2 F-1 0.1824 -0.1824 0.62998 1 0.0
